data_4133680
loop_
_publ_author_name
'Jiang, Xuanfeng'
'Cui, Xunzhe'
'Duncan, Andrew J. E.'
'Li, Liang'
'Hughes, Russell P.'
'Staples, Richard J.'
'Alexandrov, Eugeny V.'
'Proserpio, Davide M.'
'Wu, Yuyang'
'Ke, Chenfeng'

_publ_section_title
;
 Topochemical Synthesis of Single-Crystalline Hydrogen-Bonded Cross-Linked
 Organic Frameworks and Their Guest-Induced Elastic Expansion.
;
_journal_issue 27
_journal_name_full 'Journal of the American Chemical Society'
_journal_page_first 10915
_journal_page_last 10923
_journal_paper_doi 10.1021/jacs.9b05232
_journal_volume 141
_journal_year 2019
_chemical_formula_moiety 'C30 H34 N12 S'
_chemical_formula_sum 'C30 H34 N12 S'
_chemical_formula_weight 594.75
_chemical_name_common P5
_space_group_crystal_system orthorhombic
_space_group_IT_number 70
_space_group_name_Hall '-F 2uv 2vw'
_space_group_name_H-M_alt 'F d d d :2'
_atom_sites_solution_hydrogens geom
_atom_sites_solution_primary dual
_audit_creation_date 2019-03-05
_audit_creation_method
;
Olex2 1.2
(compiled 2018.05.29 svn.r3508 for OlexSys, GUI svn.r5506)
;
_cell_angle_alpha 90
_cell_angle_beta 90
_cell_angle_gamma 90
_cell_formula_units_Z 32
_cell_length_a 19.6681(12)
_cell_length_b 34.306(2)
_cell_length_c 42.246(2)
_cell_measurement_reflns_used 9889
_cell_measurement_temperature 100(2)
_cell_measurement_theta_max 22.83
_cell_measurement_theta_min 2.49
_cell_volume 28505(3)
_computing_cell_refinement 'SAINT v8.37A (Bruker, 2015)'
_computing_data_collection 'SAINT v8.37A (Bruker, 2015)'
_computing_data_reduction 'SAINT v8.37A (Bruker, 2015)'
_computing_molecular_graphics 'Olex2 (Dolomanov et al., 2009)'
_computing_publication_material 'Olex2 (Dolomanov et al., 2009)'
_computing_structure_refinement 'ShelXL (Sheldrick, 2015)'
_computing_structure_solution 'ShelXT (Sheldrick, 2015)'
_diffrn_ambient_temperature 100(2)
_diffrn_measured_fraction_theta_full 0.997
_diffrn_measured_fraction_theta_max 0.997
_diffrn_measurement_device_type 'CCD area detector'
_diffrn_measurement_method 'phi and omega scans'
_diffrn_radiation_monochromator graphite
_diffrn_radiation_type MoK\a
_diffrn_radiation_wavelength 0.71073
_diffrn_reflns_av_R_equivalents 0.0645
_diffrn_reflns_av_unetI/netI 0.0298
_diffrn_reflns_Laue_measured_fraction_full 0.997
_diffrn_reflns_Laue_measured_fraction_max 0.997
_diffrn_reflns_limit_h_max 19
_diffrn_reflns_limit_h_min -19
_diffrn_reflns_limit_k_max 34
_diffrn_reflns_limit_k_min -34
_diffrn_reflns_limit_l_max 42
_diffrn_reflns_limit_l_min -42
_diffrn_reflns_number 59786
_diffrn_reflns_point_group_measured_fraction_full 0.997
_diffrn_reflns_point_group_measured_fraction_max 0.997
_diffrn_reflns_theta_full 20.851
_diffrn_reflns_theta_max 20.851
_diffrn_reflns_theta_min 1.875
_exptl_absorpt_coefficient_mu 0.127
_exptl_absorpt_correction_type none
_exptl_crystal_colour yellow
_exptl_crystal_colour_primary yellow
_exptl_crystal_density_diffrn 1.109
_exptl_crystal_description block
_exptl_crystal_F_000 10048
_exptl_crystal_size_max 0.18
_exptl_crystal_size_mid 0.12
_exptl_crystal_size_min 0.03
_refine_diff_density_max 1.087
_refine_diff_density_min -0.735
_refine_diff_density_rms 0.121
_refine_ls_extinction_method none
_refine_ls_goodness_of_fit_ref 1.999
_refine_ls_hydrogen_treatment constr
_refine_ls_matrix_type full
_refine_ls_number_parameters 390
_refine_ls_number_reflns 3752
_refine_ls_number_restraints 348
_refine_ls_restrained_S_all 1.995
_refine_ls_R_factor_all 0.1482
_refine_ls_R_factor_gt 0.1386
_refine_ls_shift/su_max 0.000
_refine_ls_shift/su_mean 0.000
_refine_ls_structure_factor_coef Fsqd
_refine_ls_weighting_details 'w=1/[\s^2^(Fo^2^)+(0.2000P)^2^] where P=(Fo^2^+2Fc^2^)/3'
_refine_ls_weighting_scheme calc
_refine_ls_wR_factor_gt 0.4079
_refine_ls_wR_factor_ref 0.4218
_reflns_Friedel_coverage 0.000
_reflns_number_gt 3138
_reflns_number_total 3752
_reflns_threshold_expression 'I > 2\s(I)'
_cod_data_source_file ja9b05232_si_007.cif
_cod_data_source_block af50m
_cod_original_sg_symbol_H-M 'F d d d'
_cod_database_code 4133680
_shelx_shelxl_version_number 2018/3
_shelx_space_group_comment
;
The symmetry employed for this shelxl refinement is uniquely defined
by the following loop, which should always be used as a source of
symmetry information in preference to the above space-group names.
They are only intended as comments.
;
_shelx_estimated_absorpt_t_max 0.996
_shelx_estimated_absorpt_t_min 0.977
_olex2_refinement_description
;
1. Fixed Uiso
 At 1.2 times of:
  All C(H) groups, All C(H,H) groups, All N(H) groups
 At 1.5 times of:
  All C(H,H,H) groups
2. Restrained distances
 H2-N2
 1.01 with sigma of 0.02
 C22-C21
 1.34 with sigma of 0.02
 C26-C27
 1.54 with sigma of 0.02
 S1-C30
 1.82 with sigma of 0.02
 C25-C24
 1.54 with sigma of 0.02
 C23-C24
 1.54 with sigma of 0.02
3. Uiso/Uaniso restraints and constraints
C21 \\sim C22: within 2A with sigma of 0.04 and sigma for terminal atoms of 0.08
C26 \\sim C27: within 2A with sigma of 0.04 and sigma for terminal atoms of 0.07
S1 \\sim C24 \\sim C25 \\sim C30: within 2A with sigma of 0.04 and sigma for
terminal atoms of 0.08
C24: within 2A with sigma of 0.04 and sigma for terminal atoms of 0.08
4. Rigid body (RIGU) restrains
 All non-hydrogen atoms
 with sigma for 1-2 distances of 0.004 and sigma for 1-3 distances of 0.004
5. Others
 Fixed Sof: H22A(0.5) H22B(0.5)
6.a Secondary CH2 refined with riding coordinates:
 C20(H20A,H20B), C23(H23A,H23B), C26(H26A,H26B), C28(H28A,H28B), C24(H24A,
 H24B), C25(H25A,H25B)
6.b Aromatic/amide H refined with riding coordinates:
 N1(H1), N2(H2), N9(H9), N10(H10), N11(H11), N12(H12), C3(H3), C4(H4), C6(H6),
 C7(H7), C9(H9A), C10(H10A), C12(H12A), C13(H13), C21(H21)
6.c X=CH2 refined with riding coordinates:
 C22(H22A,H22B)
6.d Idealised Me refined as rotating group:
 C27(H27A,H27B,H27C), C29(H29A,H29B,H29C)
;
_olex2_submission_special_instructions 'No special instructions were received'

loop_
_space_group_symop_operation_xyz
'x, y, z'
'-x+3/4, -y+3/4, z'
'-x+3/4, y, -z+3/4'
'x, -y+3/4, -z+3/4'
'x, y+1/2, z+1/2'
'-x+3/4, -y+5/4, z+1/2'
'-x+3/4, y+1/2, -z+5/4'
'x, -y+5/4, -z+5/4'
'x+1/2, y, z+1/2'
'-x+5/4, -y+3/4, z+1/2'
'-x+5/4, y, -z+5/4'
'x+1/2, -y+3/4, -z+5/4'
'x+1/2, y+1/2, z'
'-x+5/4, -y+5/4, z'
'-x+5/4, y+1/2, -z+3/4'
'x+1/2, -y+5/4, -z+3/4'
'-x, -y, -z'
'x-3/4, y-3/4, -z'
'x-3/4, -y, z-3/4'
'-x, y-3/4, z-3/4'
'-x, -y+1/2, -z+1/2'
'x-3/4, y-1/4, -z+1/2'
'x-3/4, -y+1/2, z-1/4'
'-x, y-1/4, z-1/4'
'-x+1/2, -y, -z+1/2'
'x-1/4, y-3/4, -z+1/2'
'x-1/4, -y, z-1/4'
'-x+1/2, y-3/4, z-1/4'
'-x+1/2, -y+1/2, -z'
'x-1/4, y-1/4, -z'
'x-1/4, -y+1/2, z-3/4'
'-x+1/2, y-1/4, z-3/4'

loop_
_atom_site_label
_atom_site_type_symbol
_atom_site_fract_x
_atom_site_fract_y
_atom_site_fract_z
_atom_site_U_iso_or_equiv
_atom_site_adp_type
_atom_site_occupancy
_atom_site_site_symmetry_order
_atom_site_calc_flag
_atom_site_refinement_flags_posn
_atom_site_refinement_flags_adp
_atom_site_refinement_flags_occupancy
N1 N 0.3408(2) 0.27204(14) 0.68243(10) 0.0557(14) Uani 1 1 d . U .
H1 H 0.325461 0.248022 0.680812 0.067 Uiso 1 1 calc R . .
N2 N 0.5418(2) 0.29853(15) 0.48536(10) 0.0593(14) Uani 1 1 d D U .
H2 H 0.510967 0.281640 0.479092 0.071 Uiso 1 1 calc DR . .
N3 N 0.3181(3) 0.33330(15) 0.70109(10) 0.0583(14) Uani 1 1 d . U .
N4 N 0.2134(3) 0.34316(16) 0.72894(13) 0.0770(17) Uani 1 1 d . U .
N5 N 0.2425(2) 0.28014(14) 0.70903(10) 0.0595(14) Uani 1 1 d . U .
N6 N 0.6091(3) 0.35026(15) 0.46989(11) 0.0673(15) Uani 1 1 d . U .
N7 N 0.6173(3) 0.36402(15) 0.41463(11) 0.0670(15) Uani 1 1 d . U .
N8 N 0.5518(2) 0.31016(14) 0.43262(10) 0.0572(14) Uani 1 1 d . U .
N9 N 0.2920(3) 0.39228(16) 0.72154(14) 0.0876(19) Uani 1 1 d . U .
H9 H 0.331762 0.398615 0.713486 0.105 Uiso 1 1 calc R . .
N10 N 0.5627(3) 0.32484(16) 0.37980(12) 0.0837(19) Uani 1 1 d . U .
H10 H 0.581204 0.339703 0.365162 0.100 Uiso 1 1 calc R . .
N11 N 0.1412(3) 0.2901(2) 0.73422(15) 0.096(2) Uani 1 1 d . U .
H11 H 0.138948 0.264469 0.734732 0.115 Uiso 1 1 calc R . .
N12 N 0.6784(4) 0.39759(17) 0.45188(14) 0.093(2) Uani 1 1 d . U .
H12 H 0.685266 0.402940 0.472006 0.112 Uiso 1 1 calc R . .
C1 C 0.5941(3) 0.29153(15) 0.61826(12) 0.0525(15) Uani 1 1 d . U .
C2 C 0.5299(3) 0.28837(16) 0.63750(11) 0.0482(14) Uani 1 1 d . U .
C3 C 0.4816(3) 0.31740(17) 0.63750(13) 0.0595(17) Uani 1 1 d . U .
H3 H 0.491043 0.341131 0.626781 0.071 Uiso 1 1 calc R . .
C4 C 0.4211(3) 0.31317(17) 0.65228(14) 0.0605(16) Uani 1 1 d . U .
H4 H 0.389007 0.333861 0.651773 0.073 Uiso 1 1 calc R . .
C5 C 0.4054(3) 0.27910(16) 0.66813(12) 0.0494(14) Uani 1 1 d . U .
C6 C 0.4527(3) 0.24989(16) 0.66889(14) 0.0570(16) Uani 1 1 d . U .
H6 H 0.443089 0.226427 0.679969 0.068 Uiso 1 1 calc R . .
C7 C 0.5142(3) 0.25429(16) 0.65366(12) 0.0530(15) Uani 1 1 d . U .
H7 H 0.546390 0.233664 0.654225 0.064 Uiso 1 1 calc R . .
C8 C 0.5822(3) 0.29409(16) 0.58365(12) 0.0499(15) Uani 1 1 d . U .
C9 C 0.6046(6) 0.3241(2) 0.56556(15) 0.104(3) Uani 1 1 d . U .
H9A H 0.631721 0.343788 0.575097 0.124 Uiso 1 1 calc R . .
C10 C 0.5894(6) 0.3271(2) 0.53393(17) 0.122(4) Uani 1 1 d . U .
H10A H 0.602358 0.349943 0.522811 0.147 Uiso 1 1 calc R . .
C11 C 0.5566(3) 0.29850(17) 0.51810(12) 0.0522(15) Uani 1 1 d . U .
C12 C 0.5371(6) 0.2684(3) 0.53519(18) 0.132(4) Uani 1 1 d . U .
H12A H 0.515239 0.247079 0.525038 0.158 Uiso 1 1 calc R . .
C13 C 0.5479(6) 0.2669(3) 0.56816(17) 0.132(4) Uani 1 1 d . U .
H13 H 0.529809 0.245562 0.579740 0.158 Uiso 1 1 calc R . .
C14 C 0.3003(3) 0.29685(18) 0.69792(12) 0.0516(15) Uani 1 1 d . U .
C15 C 0.2734(4) 0.35578(19) 0.71741(14) 0.0664(17) Uani 1 1 d . U .
C16 C 0.2017(4) 0.3053(2) 0.72360(14) 0.0736(18) Uani 1 1 d . U .
C17 C 0.5690(3) 0.32107(17) 0.46251(13) 0.0545(15) Uani 1 1 d . U .
C18 C 0.6343(4) 0.36981(19) 0.44508(14) 0.0673(18) Uani 1 1 d . U .
C19 C 0.5771(3) 0.33306(18) 0.41035(13) 0.0602(17) Uani 1 1 d . U .
C20 C 0.2562(6) 0.4234(2) 0.7375(2) 0.134(4) Uani 1 1 d . U .
H20A H 0.213723 0.413098 0.746858 0.160 Uiso 1 1 calc R . .
H20B H 0.243850 0.443824 0.721959 0.160 Uiso 1 1 calc R . .
C21 C 0.3020(9) 0.4417(4) 0.7644(3) 0.193(6) Uani 1 1 d D U .
H21 H 0.312123 0.428345 0.783513 0.232 Uiso 1 1 calc R . .
C22 C 0.3243(15) 0.4762(6) 0.7585(8) 0.327(14) Uani 1 1 d D U .
H22A H 0.313031 0.488577 0.739100 0.392 Uiso 0.5 1 calc R . P
H22B H 0.352208 0.489177 0.773511 0.392 Uiso 0.5 1 calc R . P
C23 C 0.5193(6) 0.2936(3) 0.36945(18) 0.131(4) Uani 1 1 d D U .
H23A H 0.475355 0.292574 0.380838 0.157 Uiso 1 1 calc R . .
H23B H 0.541860 0.267763 0.369845 0.157 Uiso 1 1 calc R . .
C26 C 0.0842(6) 0.3092(5) 0.7441(4) 0.177(5) Uani 1 1 d D U .
H26A H 0.096249 0.334885 0.753231 0.213 Uiso 1 1 calc R . .
H26B H 0.059960 0.293792 0.760355 0.213 Uiso 1 1 calc R . .
C27 C 0.0420(13) 0.3142(10) 0.7164(6) 0.352(15) Uani 1 1 d D U .
H27A H 0.021608 0.289111 0.710607 0.529 Uiso 1 1 calc GR . .
H27B H 0.069895 0.323710 0.698764 0.529 Uiso 1 1 calc GR . .
H27C H 0.005983 0.333089 0.720937 0.529 Uiso 1 1 calc GR . .
C28 C 0.7168(6) 0.4201(3) 0.4286(2) 0.115(3) Uani 1 1 d . U .
H28A H 0.688949 0.423057 0.409234 0.138 Uiso 1 1 calc R . .
H28B H 0.725347 0.446512 0.437209 0.138 Uiso 1 1 calc R . .
C29 C 0.7803(8) 0.4028(5) 0.4203(4) 0.202(7) Uani 1 1 d . U .
H29A H 0.772392 0.376736 0.411539 0.303 Uiso 1 1 calc GR . .
H29B H 0.809065 0.400795 0.439140 0.303 Uiso 1 1 calc GR . .
H29C H 0.803128 0.419019 0.404379 0.303 Uiso 1 1 calc GR . .
S1 S 0.4205(18) 0.3279(11) 0.2929(6) 0.74(2) Uani 1 1 d D U .
C24 C 0.514(2) 0.3103(12) 0.3373(5) 0.60(2) Uani 1 1 d D U .
H24A H 0.513838 0.287603 0.322834 0.715 Uiso 1 1 calc R . .
H24B H 0.557487 0.323909 0.333680 0.715 Uiso 1 1 calc R . .
C25 C 0.459(3) 0.3381(17) 0.3241(10) 0.67(2) Uani 1 1 d D U .
H25A H 0.480183 0.363889 0.321054 0.801 Uiso 1 1 calc R . .
H25B H 0.423768 0.341307 0.340825 0.801 Uiso 1 1 calc R . .
C30 C 0.356(4) 0.360(2) 0.2769(13) 0.72(3) Uani 1 1 d D U .

loop_
_atom_site_aniso_label
_atom_site_aniso_U_11
_atom_site_aniso_U_22
_atom_site_aniso_U_33
_atom_site_aniso_U_23
_atom_site_aniso_U_13
_atom_site_aniso_U_12
N1 0.068(3) 0.062(3) 0.036(3) -0.006(2) 0.006(2) -0.002(2)
N2 0.074(3) 0.077(3) 0.026(3) 0.004(2) 0.000(2) -0.005(2)
N3 0.079(3) 0.062(3) 0.034(3) 0.005(2) 0.010(2) 0.017(2)
N4 0.097(4) 0.071(3) 0.063(4) 0.014(3) 0.034(3) 0.022(3)
N5 0.067(3) 0.075(3) 0.036(3) -0.001(2) 0.001(2) 0.007(2)
N6 0.099(4) 0.071(3) 0.032(3) 0.007(2) -0.015(2) -0.011(3)
N7 0.103(4) 0.063(3) 0.035(3) 0.008(2) -0.009(2) -0.007(3)
N8 0.081(3) 0.067(3) 0.024(3) 0.003(2) -0.005(2) -0.001(2)
N9 0.122(5) 0.060(3) 0.081(4) 0.011(3) 0.049(3) 0.022(3)
N10 0.145(5) 0.080(4) 0.026(3) 0.005(2) -0.007(3) -0.020(3)
N11 0.085(4) 0.120(5) 0.082(4) 0.016(4) 0.033(3) 0.013(3)
N12 0.141(5) 0.079(4) 0.061(4) 0.004(3) -0.023(3) -0.036(3)
C1 0.080(4) 0.049(3) 0.029(3) 0.000(2) 0.002(2) -0.002(3)
C2 0.069(3) 0.058(3) 0.018(3) -0.006(2) 0.000(2) -0.005(3)
C3 0.081(4) 0.057(4) 0.040(4) 0.006(3) 0.017(3) 0.006(3)
C4 0.079(4) 0.064(4) 0.039(3) 0.005(3) 0.014(3) 0.010(3)
C5 0.075(3) 0.052(3) 0.021(3) -0.005(2) 0.007(2) 0.006(3)
C6 0.075(4) 0.049(3) 0.047(4) 0.006(3) 0.015(3) 0.006(3)
C7 0.070(4) 0.052(3) 0.036(3) 0.002(2) 0.009(3) 0.008(3)
C8 0.070(4) 0.055(3) 0.024(3) -0.002(2) 0.004(2) 0.001(3)
C9 0.217(9) 0.062(4) 0.031(4) 0.005(3) -0.018(4) -0.034(5)
C10 0.271(12) 0.059(4) 0.037(4) 0.009(3) -0.027(5) -0.038(5)
C11 0.067(3) 0.066(4) 0.024(3) 0.004(2) 0.004(2) 0.001(3)
C12 0.223(10) 0.129(7) 0.044(4) 0.025(4) -0.040(5) -0.111(7)
C13 0.219(10) 0.139(7) 0.037(4) 0.012(4) -0.007(5) -0.118(7)
C14 0.069(3) 0.060(3) 0.026(3) 0.001(3) 0.001(3) 0.010(3)
C15 0.091(4) 0.066(4) 0.043(4) 0.014(3) 0.018(3) 0.029(3)
C16 0.091(4) 0.088(4) 0.042(4) 0.014(3) 0.016(3) 0.024(3)
C17 0.072(4) 0.062(4) 0.030(3) 0.006(2) -0.004(3) 0.003(3)
C18 0.101(5) 0.062(4) 0.039(3) 0.008(3) -0.012(3) -0.008(3)
C19 0.097(4) 0.062(4) 0.021(3) 0.003(3) -0.001(3) -0.001(3)
C20 0.189(10) 0.082(5) 0.130(8) 0.010(5) 0.102(7) 0.023(5)
C21 0.306(16) 0.153(10) 0.120(9) -0.072(8) 0.117(9) -0.004(10)
C22 0.36(3) 0.211(17) 0.41(4) -0.022(19) -0.05(2) -0.070(17)
C23 0.228(11) 0.111(7) 0.055(5) -0.017(4) -0.014(6) -0.059(7)
C26 0.151(9) 0.198(12) 0.183(13) 0.027(10) 0.051(8) 0.063(9)
C27 0.26(2) 0.47(4) 0.33(3) -0.01(3) -0.096(19) 0.13(2)
C28 0.159(7) 0.091(6) 0.094(6) 0.020(5) -0.012(5) -0.047(5)
C29 0.201(12) 0.166(12) 0.238(17) 0.032(12) 0.072(12) -0.021(9)
S1 0.97(5) 0.80(4) 0.46(2) 0.11(3) -0.32(3) -0.02(3)
C24 0.95(6) 0.65(5) 0.192(18) 0.12(2) -0.34(3) -0.17(4)
C25 0.99(5) 0.71(5) 0.30(2) 0.14(3) -0.39(3) -0.10(4)
C30 0.96(6) 0.78(6) 0.44(4) 0.18(4) -0.35(4) -0.01(5)

loop_
_atom_type_symbol
_atom_type_description
_atom_type_scat_dispersion_real
_atom_type_scat_dispersion_imag
_atom_type_scat_source
C C 0.0033 0.0016 'International Tables Vol C Tables 4.2.6.8 and 6.1.1.4'
H H 0.0000 0.0000 'International Tables Vol C Tables 4.2.6.8 and 6.1.1.4'
N N 0.0061 0.0033 'International Tables Vol C Tables 4.2.6.8 and 6.1.1.4'
S S 0.1246 0.1234 'International Tables Vol C Tables 4.2.6.8 and 6.1.1.4'

loop_
_geom_angle_atom_site_label_1
_geom_angle_atom_site_label_2
_geom_angle_atom_site_label_3
_geom_angle
_geom_angle_site_symmetry_1
_geom_angle_site_symmetry_3
C5 N1 H1 115.5 . .
C14 N1 H1 115.5 . .
C14 N1 C5 129.0(5) . .
C11 N2 H2 115.8 . .
C17 N2 H2 115.8 . .
C17 N2 C11 128.4(5) . .
C14 N3 C15 115.0(5) . .
C16 N4 C15 113.7(5) . .
C16 N5 C14 113.0(6) . .
C17 N6 C18 114.7(5) . .
C19 N7 C18 113.2(5) . .
C19 N8 C17 113.8(5) . .
C15 N9 H9 115.5 . .
C15 N9 C20 129.0(7) . .
C20 N9 H9 115.5 . .
C19 N10 H10 117.6 . .
C19 N10 C23 124.8(6) . .
C23 N10 H10 117.6 . .
C16 N11 H11 115.5 . .
C26 N11 H11 115.5 . .
C26 N11 C16 128.9(9) . .
C18 N12 H12 117.5 . .
C18 N12 C28 125.1(6) . .
C28 N12 H12 117.5 . .
C1 C1 C2 122.1(6) 11 .
C1 C1 C8 124.2(6) 11 .
C8 C1 C2 113.8(5) . .
C3 C2 C1 121.8(5) . .
C3 C2 C7 117.1(5) . .
C7 C2 C1 120.8(5) . .
C2 C3 H3 119.0 . .
C4 C3 C2 122.0(5) . .
C4 C3 H3 119.0 . .
C3 C4 H4 119.6 . .
C3 C4 C5 120.8(6) . .
C5 C4 H4 119.6 . .
C4 C5 N1 123.2(5) . .
C6 C5 N1 118.1(5) . .
C6 C5 C4 118.6(5) . .
C5 C6 H6 119.8 . .
C5 C6 C7 120.4(5) . .
C7 C6 H6 119.8 . .
C2 C7 H7 119.4 . .
C6 C7 C2 121.1(5) . .
C6 C7 H7 119.4 . .
C9 C8 C1 123.3(5) . .
C13 C8 C1 121.7(5) . .
C13 C8 C9 115.0(6) . .
C8 C9 H9A 118.9 . .
C8 C9 C10 122.2(7) . .
C10 C9 H9A 118.9 . .
C9 C10 H10A 118.9 . .
C11 C10 C9 122.2(6) . .
C11 C10 H10A 118.9 . .
C10 C11 N2 125.6(5) . .
C12 C11 N2 118.5(6) . .
C12 C11 C10 115.9(6) . .
C11 C12 H12A 119.1 . .
C11 C12 C13 121.7(7) . .
C13 C12 H12A 119.2 . .
C8 C13 C12 122.7(6) . .
C8 C13 H13 118.7 . .
C12 C13 H13 118.7 . .
N1 C14 N5 113.5(5) . .
N3 C14 N1 120.0(5) . .
N3 C14 N5 126.5(5) . .
N4 C15 N3 124.6(6) . .
N9 C15 N3 115.3(6) . .
N9 C15 N4 120.0(6) . .
N4 C16 N11 117.5(6) . .
N5 C16 N4 127.2(6) . .
N5 C16 N11 115.3(7) . .
N2 C17 N8 114.2(5) . .
N6 C17 N2 120.4(5) . .
N6 C17 N8 125.4(5) . .
N6 C18 N7 125.6(6) . .
N12 C18 N6 115.8(6) . .
N12 C18 N7 118.6(6) . .
N7 C19 N10 114.8(5) . .
N8 C19 N7 126.7(5) . .
N8 C19 N10 118.5(6) . .
N9 C20 H20A 109.5 . .
N9 C20 H20B 109.5 . .
N9 C20 C21 110.6(10) . .
H20A C20 H20B 108.1 . .
C21 C20 H20A 109.5 . .
C21 C20 H20B 109.5 . .
C20 C21 H21 122.6 . .
C22 C21 C20 114.9(19) . .
C22 C21 H21 122.6 . .
C21 C22 H22A 120.0 . .
C21 C22 H22B 120.0 . .
H22A C22 H22B 120.0 . .
N10 C23 H23A 113.3 . .
N10 C23 H23B 113.3 . .
N10 C23 C24 91.9(15) . .
H23A C23 H23B 110.6 . .
C24 C23 H23A 113.3 . .
C24 C23 H23B 113.3 . .
N11 C26 H26A 110.5 . .
N11 C26 H26B 110.5 . .
N11 C26 C27 106.3(15) . .
H26A C26 H26B 108.7 . .
C27 C26 H26A 110.5 . .
C27 C26 H26B 110.5 . .
C26 C27 H27A 109.5 . .
C26 C27 H27B 109.5 . .
C26 C27 H27C 109.5 . .
H27A C27 H27B 109.5 . .
H27A C27 H27C 109.5 . .
H27B C27 H27C 109.5 . .
N12 C28 H28A 108.9 . .
N12 C28 H28B 108.9 . .
H28A C28 H28B 107.7 . .
C29 C28 N12 113.5(9) . .
C29 C28 H28A 108.9 . .
C29 C28 H28B 108.9 . .
C28 C29 H29A 109.5 . .
C28 C29 H29B 109.5 . .
C28 C29 H29C 109.5 . .
H29A C29 H29B 109.5 . .
H29A C29 H29C 109.5 . .
H29B C29 H29C 109.5 . .
C25 S1 C30 99(3) . 2
C25 S1 C30 121(4) . .
C30 S1 C30 33(5) . 2
C23 C24 H24A 105.2 . .
C23 C24 H24B 105.2 . .
C23 C24 C25 128(3) . .
H24A C24 H24B 105.9 . .
C25 C24 H24A 105.2 . .
C25 C24 H24B 105.2 . .
S1 C25 H25A 107.3 . .
S1 C25 H25B 107.3 . .
C24 C25 S1 120(3) . .
C24 C25 H25A 107.3 . .
C24 C25 H25B 107.3 . .
H25A C25 H25B 106.9 . .
S1 C30 S1 128(4) . 2
C30 C30 S1 94(6) 2 .
C30 C30 S1 53(3) 2 2

loop_
_geom_bond_atom_site_label_1
_geom_bond_atom_site_label_2
_geom_bond_distance
_geom_bond_site_symmetry_2
N1 H1 0.8800 .
N1 C5 1.428(7) .
N1 C14 1.337(7) .
N2 H2 0.8800 .
N2 C11 1.413(7) .
N2 C17 1.347(7) .
N3 C14 1.306(8) .
N3 C15 1.357(8) .
N4 C15 1.348(9) .
N4 C16 1.339(9) .
N5 C14 1.357(7) .
N5 C16 1.328(8) .
N6 C17 1.312(8) .
N6 C18 1.340(8) .
N7 C18 1.344(8) .
N7 C19 1.336(8) .
N8 C17 1.359(7) .
N8 C19 1.323(7) .
N9 H9 0.8800 .
N9 C15 1.316(9) .
N9 C20 1.445(9) .
N10 H10 0.8800 .
N10 C19 1.351(8) .
N10 C23 1.439(10) .
N11 H11 0.8800 .
N11 C16 1.374(9) .
N11 C26 1.366(12) .
N12 H12 0.8800 .
N12 C18 1.321(8) .
N12 C28 1.462(11) .
C1 C1 1.342(12) 11
C1 C2 1.506(8) .
C1 C8 1.484(8) .
C2 C3 1.376(8) .
C2 C7 1.389(8) .
C3 H3 0.9500 .
C3 C4 1.351(8) .
C4 H4 0.9500 .
C4 C5 1.382(8) .
C5 C6 1.368(8) .
C6 H6 0.9500 .
C6 C7 1.379(8) .
C7 H7 0.9500 .
C8 C9 1.356(9) .
C8 C13 1.323(9) .
C9 H9A 0.9500 .
C9 C10 1.373(10) .
C10 H10A 0.9500 .
C10 C11 1.350(10) .
C11 C12 1.318(9) .
C12 H12A 0.9500 .
C12 C13 1.410(11) .
C13 H13 0.9500 .
C20 H20A 0.9900 .
C20 H20B 0.9900 .
C20 C21 1.58(2) .
C21 H21 0.9500 .
C21 C22 1.284(16) .
C22 H22A 0.9500 .
C22 H22B 0.9500 .
C23 H23A 0.9900 .
C23 H23B 0.9900 .
C23 C24 1.478(16) .
C26 H26A 0.9900 .
C26 H26B 0.9900 .
C26 C27 1.444(16) .
C27 H27A 0.9800 .
C27 H27B 0.9800 .
C27 H27C 0.9800 .
C28 H28A 0.9900 .
C28 H28B 0.9900 .
C28 C29 1.427(17) .
C29 H29A 0.9800 .
C29 H29B 0.9800 .
C29 H29C 0.9800 .
S1 C25 1.56(4) .
S1 C30 2.28(7) 2
S1 C30 1.82(2) .
C24 H24A 0.9900 .
C24 H24B 0.9900 .
C24 C25 1.55(2) .
C25 H25A 0.9900 .
C25 H25B 0.9900 .
C30 C30 1.26(18) 2

loop_
_geom_hbond_atom_site_label_D
_geom_hbond_atom_site_label_H
_geom_hbond_atom_site_label_A
_geom_hbond_distance_DH
_geom_hbond_distance_HA
_geom_hbond_distance_DA
_geom_hbond_angle_DHA
_geom_hbond_site_symmetry_A
_geom_hbond_publ_flag
N1 H1 N8 0.88 2.05 2.922(7) 170.4 31_556 yes
N2 H2 N5 0.88 2.31 3.076(7) 145.3 23_655 yes
N9 H9 N3 0.88 2.13 3.003(8) 171.3 2 yes
N12 H12 N4 0.88 2.15 3.019(8) 169.7 12 yes
C10 H10A N6 0.95 2.24 2.846(8) 120.9 . yes
C20 H20A N6 0.99 2.53 3.504(10) 166.5 12_455 yes
C26 H26A N6 0.99 2.51 3.492(18) 171.2 12_455 yes
C26 H26A N12 0.99 2.56 3.293(19) 130.4 12_455 yes

loop_
_geom_torsion_atom_site_label_1
_geom_torsion_atom_site_label_2
_geom_torsion_atom_site_label_3
_geom_torsion_atom_site_label_4
_geom_torsion
_geom_torsion_site_symmetry_1
_geom_torsion_site_symmetry_4
N1 C5 C6 C7 175.8(5) . .
N2 C11 C12 C13 -177.7(9) . .
N9 C20 C21 C22 109(2) . .
N10 C23 C24 C25 -93(4) . .
C1 C1 C2 C3 118.7(4) 11 .
C1 C1 C2 C7 -67.4(5) 11 .
C1 C1 C8 C9 -58.3(8) 11 .
C1 C1 C8 C13 122.2(7) 11 .
C1 C2 C3 C4 173.6(5) . .
C1 C2 C7 C6 -173.9(5) . .
C1 C8 C9 C10 -175.9(8) . .
C1 C8 C13 C12 -178.7(9) . .
C2 C1 C8 C9 122.4(7) . .
C2 C1 C8 C13 -57.0(9) . .
C2 C3 C4 C5 0.0(9) . .
C3 C2 C7 C6 0.2(8) . .
C3 C4 C5 N1 -175.9(5) . .
C3 C4 C5 C6 0.8(9) . .
C4 C5 C6 C7 -1.1(8) . .
C5 N1 C14 N3 1.1(8) . .
C5 N1 C14 N5 -178.9(5) . .
C5 C6 C7 C2 0.6(8) . .
C7 C2 C3 C4 -0.5(8) . .
C8 C1 C2 C3 -62.0(7) . .
C8 C1 C2 C7 111.9(5) . .
C8 C9 C10 C11 -6.3(16) . .
C9 C8 C13 C12 1.8(15) . .
C9 C10 C11 N2 -177.0(8) . .
C9 C10 C11 C12 3.1(15) . .
C10 C11 C12 C13 2.2(16) . .
C11 N2 C17 N6 -8.4(9) . .
C11 N2 C17 N8 170.5(5) . .
C11 C12 C13 C8 -4.9(18) . .
C13 C8 C9 C10 3.5(14) . .
C14 N1 C5 C4 -38.0(8) . .
C14 N1 C5 C6 145.3(6) . .
C14 N3 C15 N4 -2.4(8) . .
C14 N3 C15 N9 178.0(5) . .
C14 N5 C16 N4 -2.6(9) . .
C14 N5 C16 N11 177.6(5) . .
C15 N3 C14 N1 -179.6(5) . .
C15 N3 C14 N5 0.5(8) . .
C15 N4 C16 N5 1.0(9) . .
C15 N4 C16 N11 -179.2(6) . .
C15 N9 C20 C21 124.4(10) . .
C16 N4 C15 N3 1.7(9) . .
C16 N4 C15 N9 -178.7(6) . .
C16 N5 C14 N1 -178.2(5) . .
C16 N5 C14 N3 1.8(8) . .
C16 N11 C26 C27 91(2) . .
C17 N2 C11 C10 16.2(11) . .
C17 N2 C11 C12 -163.9(8) . .
C17 N6 C18 N7 6.1(10) . .
C17 N6 C18 N12 -175.5(6) . .
C17 N8 C19 N7 1.4(9) . .
C17 N8 C19 N10 -179.6(5) . .
C18 N6 C17 N2 178.3(5) . .
C18 N6 C17 N8 -0.5(9) . .
C18 N7 C19 N8 3.2(9) . .
C18 N7 C19 N10 -175.8(6) . .
C18 N12 C28 C29 -89.4(12) . .
C19 N7 C18 N6 -7.3(9) . .
C19 N7 C18 N12 174.3(6) . .
C19 N8 C17 N2 178.2(5) . .
C19 N8 C17 N6 -2.9(8) . .
C19 N10 C23 C24 165(2) . .
C20 N9 C15 N3 179.5(8) . .
C20 N9 C15 N4 -0.1(12) . .
C23 N10 C19 N7 -178.4(8) . .
C23 N10 C19 N8 2.5(11) . .
C23 C24 C25 S1 -128(3) . .
C26 N11 C16 N4 14.6(13) . .
C26 N11 C16 N5 -165.5(10) . .
C28 N12 C18 N6 174.1(8) . .
C28 N12 C18 N7 -7.3(11) . .
C25 S1 C30 S1 10(7) . 2
C25 S1 C30 C30 54(4) . 2
C30 S1 C25 C24 -180(5) . .
C30 S1 C25 C24 -153(4) 2 .
C30 S1 C30 S1 -44(4) 2 2
